data_7710864
loop_
_publ_author_name
'Xia, Cheng-Cai'
'Ji, Wen-Jie'
'Zhang, Xin-Yu'
'Miao, Hao'
'Zhang, Yi-Quan'
'Wang, Xin-Yi'

_publ_section_title
;
 Syntheses, structures, and magnetic properties of the lanthanide
 complexes of imidazole-substituted nitronyl nitroxide biradicals
;
_journal_name_full 'Dalton Transactions'
_journal_paper_doi 10.1039/D2DT01652D
_journal_year 2022
_chemical_formula_moiety 'C22 H32 Gd N11 O13, C H4 O'
_chemical_formula_sum 'C23 H36 Gd N11 O14'
_chemical_formula_weight 847.88
_space_group_crystal_system orthorhombic
_space_group_IT_number 19
_space_group_name_Hall 'P 2ac 2ab'
_space_group_name_H-M_alt 'P 21 21 21'
_atom_sites_solution_hydrogens geom
_atom_sites_solution_primary dual
_audit_creation_date 2022-02-22
_audit_creation_method
;
Olex2 1.5-alpha
(compiled 2022.02.18 svn.raf6880d7 for OlexSys, GUI svn.r6471)
;
_audit_update_record
;
2022-05-21 deposited with the CCDC.	2022-07-19 downloaded from the CCDC.
;
_cell_angle_alpha 90
_cell_angle_beta 90
_cell_angle_gamma 90
_cell_formula_units_Z 4
_cell_length_a 10.6136(4)
_cell_length_b 17.0969(6)
_cell_length_c 17.6798(6)
_cell_measurement_reflns_used 9996
_cell_measurement_temperature 193
_cell_measurement_theta_max 27.47
_cell_measurement_theta_min 2.54
_cell_volume 3208.2(2)
_computing_molecular_graphics 'Olex2 1.5-alpha (Dolomanov et al., 2009)'
_computing_publication_material 'Olex2 1.5-alpha (Dolomanov et al., 2009)'
_computing_structure_refinement 'SHELXL 2018/3 (Sheldrick, 2015)'
_computing_structure_solution 'SHELXT 2018/2 (Sheldrick, 2018)'
_diffrn_ambient_temperature 193
_diffrn_measured_fraction_theta_full 0.995
_diffrn_measured_fraction_theta_max 0.996
_diffrn_measurement_device_type 'Bruker APEX-II CCD'
_diffrn_measurement_method '\f and \w scans'
_diffrn_radiation_type MoK\a
_diffrn_radiation_wavelength 0.71073
_diffrn_reflns_av_R_equivalents 0.0268
_diffrn_reflns_av_unetI/netI 0.0297
_diffrn_reflns_Laue_measured_fraction_full 0.995
_diffrn_reflns_Laue_measured_fraction_max 0.996
_diffrn_reflns_limit_h_max 13
_diffrn_reflns_limit_h_min -13
_diffrn_reflns_limit_k_max 21
_diffrn_reflns_limit_k_min -22
_diffrn_reflns_limit_l_max 22
_diffrn_reflns_limit_l_min -22
_diffrn_reflns_number 30441
_diffrn_reflns_point_group_measured_fraction_full 0.992
_diffrn_reflns_point_group_measured_fraction_max 0.993
_diffrn_reflns_theta_full 25.242
_diffrn_reflns_theta_max 27.497
_diffrn_reflns_theta_min 2.536
_diffrn_standards_number 0
_exptl_absorpt_coefficient_mu 2.152
_exptl_absorpt_correction_type none
_exptl_crystal_colour 'metallic dark blue'
_exptl_crystal_colour_lustre metallic
_exptl_crystal_colour_modifier dark
_exptl_crystal_colour_primary blue
_exptl_crystal_density_diffrn 1.755
_exptl_crystal_description block
_exptl_crystal_F_000 1708
_exptl_crystal_size_max 0.04
_exptl_crystal_size_mid 0.02
_exptl_crystal_size_min 0.02
_refine_diff_density_max 0.623
_refine_diff_density_min -0.451
_refine_diff_density_rms 0.058
_refine_ls_abs_structure_details
;
 Flack x determined using 3095 quotients [(I+)-(I-)]/[(I+)+(I-)]
 (Parsons, Flack and Wagner, Acta Cryst. B69 (2013) 249-259).
;
_refine_ls_abs_structure_Flack 0.005(3)
_refine_ls_extinction_method none
_refine_ls_goodness_of_fit_ref 1.025
_refine_ls_hydrogen_treatment constr
_refine_ls_matrix_type full
_refine_ls_number_parameters 452
_refine_ls_number_reflns 7303
_refine_ls_number_restraints 12
_refine_ls_restrained_S_all 1.038
_refine_ls_R_factor_all 0.0182
_refine_ls_R_factor_gt 0.0173
_refine_ls_shift/su_max 0.003
_refine_ls_shift/su_mean 0.000
_refine_ls_structure_factor_coef Fsqd
_refine_ls_weighting_details 'w=1/[\s^2^(Fo^2^)+(0.0249P)^2^+0.1664P] where P=(Fo^2^+2Fc^2^)/3'
_refine_ls_weighting_scheme calc
_refine_ls_wR_factor_gt 0.0460
_refine_ls_wR_factor_ref 0.0465
_reflns_Friedel_coverage 0.787
_reflns_Friedel_fraction_full 0.989
_reflns_Friedel_fraction_max 0.990
_reflns_number_gt 7117
_reflns_number_total 7303
_reflns_threshold_expression 'I > 2\s(I)'
_cod_data_source_file d2dt01652d2.cif
_cod_data_source_block 1_CCDC2
_cod_database_code 7710864
_shelx_shelxl_version_number 2018/3
_shelx_space_group_comment
;
The symmetry employed for this shelxl refinement is uniquely defined
by the following loop, which should always be used as a source of
symmetry information in preference to the above space-group names.
They are only intended as comments.
;
_shelx_estimated_absorpt_t_max 0.958
_shelx_estimated_absorpt_t_min 0.919
_olex2_refinement_description
;
1. Fixed Uiso
 At 1.2 times of:
  All C(H) groups, All C(H,H) groups
 At 1.5 times of:
  All C(H,H,H) groups, All O(H) groups
2. Uiso/Uaniso restraints and constraints
Uanis(O14) \\sim Ueq: with sigma of 0.005 and sigma for terminal atoms of 0.01
Uanis(O9) \\sim Ueq: with sigma of 0.005 and sigma for terminal atoms of 0.01
3.a Secondary CH2 refined with riding coordinates:
 C11(H11a,H11b), C12(H12a,H12b)
3.b Aromatic/amide H refined with riding coordinates:
 C9(H9), C10(H10), C13(H13), C14(H14)
3.c Idealised Me refined as rotating group:
 C1(H1a,H1b,H1c), C3(H3a,H3b,H3c), C4(H4a,H4b,H4c), C5(H5a,H5b,H5c), C17(H17a,
 H17b,H17c), C19(H19a,H19b,H19c), C20(H20a,H20b,H20c), C22(H22a,H22b,H22c),
 C23(H23a,H23b,H23c)
3.d Idealised tetrahedral OH refined as rotating group:
 O14(H14a)
;
_olex2_submission_special_instructions 'No special instructions were received'

loop_
_space_group_symop_operation_xyz
'x, y, z'
'-x+1/2, -y, z+1/2'
'-x, y+1/2, -z+1/2'
'x+1/2, -y+1/2, -z'

loop_
_atom_site_label
_atom_site_type_symbol
_atom_site_fract_x
_atom_site_fract_y
_atom_site_fract_z
_atom_site_U_iso_or_equiv
_atom_site_adp_type
_atom_site_occupancy
_atom_site_site_symmetry_order
_atom_site_calc_flag
_atom_site_refinement_flags_posn
_atom_site_refinement_flags_adp
_atom_site_refinement_flags_occupancy
_atom_site_disorder_assembly
_atom_site_disorder_group
Gd1 Gd 0.60493(2) 0.55589(2) 0.23840(2) 0.01820(5) Uani 1 1 d . . . . .
O5 O 0.8457(3) 0.54541(15) 0.26461(15) 0.0333(6) Uani 1 1 d . . . . .
O6 O 0.9833(3) 0.57591(16) 0.17819(19) 0.0419(7) Uani 1 1 d . . . . .
O7 O 0.7858(3) 0.60217(16) 0.16274(15) 0.0328(6) Uani 1 1 d . . . . .
O8 O 0.6762(3) 0.66987(15) 0.31214(15) 0.0355(6) Uani 1 1 d . . . . .
O10 O 0.4826(3) 0.63386(15) 0.33116(16) 0.0351(6) Uani 1 1 d . . . . .
O9 O 0.5571(4) 0.7349(2) 0.3899(2) 0.0783(14) Uani 1 1 d . U . . .
O13 O 0.4443(3) 0.45887(15) 0.28164(16) 0.0368(6) Uani 1 1 d . . . . .
O12 O 0.2511(3) 0.4503(2) 0.24246(17) 0.0554(9) Uani 1 1 d . . . . .
O11 O 0.3711(3) 0.54759(18) 0.20921(16) 0.0384(6) Uani 1 1 d . . . . .
O2 O 0.6745(2) 0.42450(12) 0.21550(13) 0.0261(5) Uani 1 1 d . . . . .
O1 O 0.9473(3) 0.33173(16) 0.39670(15) 0.0334(6) Uani 1 1 d . . . . .
O3 O 0.7695(3) 0.15244(14) 0.48890(17) 0.0356(6) Uani 1 1 d . . . . .
O4 O 0.4191(2) 0.02594(13) 0.39437(13) 0.0264(5) Uani 1 1 d . . . . .
N8 N 0.6849(3) 0.10031(15) 0.47866(16) 0.0239(6) Uani 1 1 d . . . . .
N7 N 0.5190(3) 0.04038(14) 0.43360(15) 0.0211(6) Uani 1 1 d . . . . .
N6 N 0.4660(3) 0.17833(16) 0.33815(16) 0.0231(6) Uani 1 1 d . . . . .
N5 N 0.5405(3) 0.25443(15) 0.43039(16) 0.0208(6) Uani 1 1 d . . . . .
N4 N 0.7013(3) 0.40302(14) 0.45421(14) 0.0186(5) Uani 1 1 d . . . . .
N3 N 0.6623(3) 0.49588(14) 0.36914(15) 0.0199(5) Uani 1 1 d . . . . .
N1 N 0.8842(3) 0.33543(15) 0.33602(15) 0.0231(6) Uani 1 1 d . . . . .
N2 N 0.7569(3) 0.38228(14) 0.24964(14) 0.0208(5) Uani 1 1 d . . . . .
N9 N 0.8750(3) 0.57460(15) 0.20183(17) 0.0264(7) Uani 1 1 d . . . . .
N10 N 0.5713(4) 0.68066(18) 0.34527(19) 0.0421(9) Uani 1 1 d . . . . .
N11 N 0.3525(3) 0.48420(19) 0.24472(18) 0.0327(7) Uani 1 1 d . . . . .
C1 C 0.4910(4) -0.0260(2) 0.5527(2) 0.0334(8) Uani 1 1 d . . . . .
H1A H 0.493562 0.023625 0.580370 0.050 Uiso 1 1 calc R U . . .
H1B H 0.519955 -0.068369 0.585696 0.050 Uiso 1 1 calc R U . . .
H1C H 0.404435 -0.036578 0.536310 0.050 Uiso 1 1 calc R U . . .
C2 C 0.5767(3) -0.02080(18) 0.48358(19) 0.0233(7) Uani 1 1 d . . . . .
C3 C 0.5793(4) -0.09840(19) 0.4416(2) 0.0352(9) Uani 1 1 d . . . . .
H3A H 0.492985 -0.114408 0.429408 0.053 Uiso 1 1 calc R U . . .
H3B H 0.618954 -0.138273 0.473478 0.053 Uiso 1 1 calc R U . . .
H3C H 0.627694 -0.092523 0.394684 0.053 Uiso 1 1 calc R U . . .
C4 C 0.8116(4) -0.0115(2) 0.4453(3) 0.0398(9) Uani 1 1 d . . . . .
H4A H 0.782495 -0.006446 0.392894 0.060 Uiso 1 1 calc R U . . .
H4B H 0.831829 -0.066401 0.455782 0.060 Uiso 1 1 calc R U . . .
H4C H 0.886974 0.020658 0.452665 0.060 Uiso 1 1 calc R U . . .
C5 C 0.7521(5) 0.0101(2) 0.5799(2) 0.0424(10) Uani 1 1 d . . . . .
H5A H 0.834188 0.035816 0.584904 0.064 Uiso 1 1 calc R U . . .
H5B H 0.759892 -0.045068 0.594188 0.064 Uiso 1 1 calc R U . . .
H5C H 0.690942 0.035830 0.613163 0.064 Uiso 1 1 calc R U . . .
C6 C 0.7078(4) 0.01585(19) 0.4990(2) 0.0260(7) Uani 1 1 d . . . . .
C7 C 0.5779(3) 0.10948(17) 0.43879(17) 0.0202(6) Uani 1 1 d . . . . .
C8 C 0.5303(3) 0.17994(17) 0.40249(18) 0.0200(6) Uani 1 1 d . . . . .
C9 C 0.4781(4) 0.30115(18) 0.3798(2) 0.0263(7) Uani 1 1 d . . . . .
H9 H 0.468025 0.356246 0.383330 0.032 Uiso 1 1 calc R U . . .
C10 C 0.4334(4) 0.2548(2) 0.3241(2) 0.0275(8) Uani 1 1 d . . . . .
H10 H 0.386602 0.272384 0.281537 0.033 Uiso 1 1 calc R U . . .
C11 C 0.5960(4) 0.28289(17) 0.50125(17) 0.0229(6) Uani 1 1 d . . . . .
H11A H 0.609918 0.237957 0.535573 0.028 Uiso 1 1 calc R U . . .
H11B H 0.535725 0.318819 0.526130 0.028 Uiso 1 1 calc R U . . .
C12 C 0.7197(3) 0.32514(17) 0.48944(17) 0.0199(6) Uani 1 1 d . . . . .
H12A H 0.762409 0.331668 0.538814 0.024 Uiso 1 1 calc R U . . .
H12B H 0.774862 0.293056 0.456650 0.024 Uiso 1 1 calc R U . . .
C13 C 0.6378(3) 0.46098(17) 0.49010(19) 0.0235(7) Uani 1 1 d . . . . .
H13 H 0.614588 0.462034 0.541987 0.028 Uiso 1 1 calc R U . . .
C14 C 0.6137(4) 0.51730(18) 0.43779(18) 0.0241(6) Uani 1 1 d . . . . .
H14 H 0.569551 0.564591 0.447461 0.029 Uiso 1 1 calc R U . . .
C15 C 0.7150(3) 0.42629(16) 0.38081(17) 0.0182(6) Uani 1 1 d . . . . .
C16 C 0.7824(3) 0.38249(17) 0.32377(17) 0.0198(6) Uani 1 1 d . . . . .
C17 C 0.8276(4) 0.2088(2) 0.2863(2) 0.0379(9) Uani 1 1 d . . . . .
H17A H 0.738079 0.222603 0.288134 0.057 Uiso 1 1 calc R U . . .
H17B H 0.853343 0.186694 0.335033 0.057 Uiso 1 1 calc R U . . .
H17C H 0.841607 0.170137 0.246222 0.057 Uiso 1 1 calc R U . . .
C18 C 0.9058(3) 0.28234(18) 0.26973(19) 0.0271(7) Uani 1 1 d . . . . .
C19 C 1.0438(4) 0.2640(2) 0.2621(3) 0.0374(8) Uani 1 1 d . . . . .
H19A H 1.091369 0.312859 0.256853 0.056 Uiso 1 1 calc R U . . .
H19B H 1.057231 0.231433 0.217188 0.056 Uiso 1 1 calc R U . . .
H19C H 1.072648 0.235893 0.307128 0.056 Uiso 1 1 calc R U . . .
C20 C 0.7768(5) 0.2881(3) 0.1446(3) 0.0447(11) Uani 1 1 d . . . . .
H20A H 0.706491 0.259806 0.167900 0.067 Uiso 1 1 calc R U . . .
H20B H 0.833712 0.250812 0.120100 0.067 Uiso 1 1 calc R U . . .
H20C H 0.744112 0.324837 0.106839 0.067 Uiso 1 1 calc R U . . .
C21 C 0.8479(4) 0.33288(19) 0.2050(2) 0.0261(7) Uani 1 1 d . . . . .
C22 C 0.9431(4) 0.3894(2) 0.1695(2) 0.0408(10) Uani 1 1 d . . . . .
H22A H 0.899618 0.424029 0.133907 0.061 Uiso 1 1 calc R U . . .
H22B H 1.007859 0.359473 0.142504 0.061 Uiso 1 1 calc R U . . .
H22C H 0.982823 0.420672 0.209325 0.061 Uiso 1 1 calc R U . . .
O14 O 0.3825(11) 0.6954(4) 0.5003(5) 0.179(3) Uani 1 1 d . U . . .
H14A H 0.424149 0.713043 0.463679 0.269 Uiso 1 1 calc R U . . .
C23 C 0.3521(8) 0.7561(5) 0.5490(4) 0.093(2) Uani 1 1 d . . . . .
H23A H 0.300015 0.794472 0.522344 0.140 Uiso 1 1 calc R U . . .
H23B H 0.429588 0.781267 0.566839 0.140 Uiso 1 1 calc R U . . .
H23C H 0.305339 0.735299 0.592407 0.140 Uiso 1 1 calc R U . . .

loop_
_atom_site_aniso_label
_atom_site_aniso_U_11
_atom_site_aniso_U_22
_atom_site_aniso_U_33
_atom_site_aniso_U_23
_atom_site_aniso_U_13
_atom_site_aniso_U_12
Gd1 0.01904(7) 0.01749(7) 0.01808(7) 0.00227(5) -0.00142(5) 0.00297(6)
O5 0.0302(13) 0.0400(14) 0.0298(13) 0.0074(12) -0.0015(11) 0.0006(11)
O6 0.0258(15) 0.0390(15) 0.061(2) -0.0026(13) 0.0153(14) -0.0058(11)
O7 0.0284(15) 0.0431(15) 0.0271(13) 0.0076(11) -0.0013(11) -0.0058(12)
O8 0.0428(17) 0.0276(12) 0.0361(15) -0.0042(11) -0.0063(13) 0.0020(12)
O10 0.0407(17) 0.0304(13) 0.0341(15) -0.0019(11) 0.0036(13) 0.0098(12)
O9 0.098(3) 0.050(2) 0.087(3) -0.045(2) 0.020(2) -0.001(2)
O13 0.0275(13) 0.0406(15) 0.0423(16) 0.0127(11) -0.0004(12) -0.0014(11)
O12 0.0354(16) 0.092(2) 0.0390(16) 0.0082(18) -0.0018(13) -0.0294(16)
O11 0.0297(15) 0.0501(16) 0.0355(14) 0.0117(13) -0.0037(11) -0.0004(13)
O2 0.0323(14) 0.0237(11) 0.0223(11) -0.0004(8) -0.0091(10) 0.0114(9)
O1 0.0273(14) 0.0400(14) 0.0330(14) 0.0085(11) -0.0085(11) 0.0066(12)
O3 0.0298(15) 0.0291(13) 0.0479(17) 0.0009(11) -0.0115(13) -0.0083(11)
O4 0.0251(14) 0.0275(11) 0.0265(12) 0.0025(9) -0.0093(10) -0.0096(9)
N8 0.0248(15) 0.0199(13) 0.0269(15) -0.0017(10) -0.0069(13) -0.0043(11)
N7 0.0241(14) 0.0188(13) 0.0204(13) -0.0010(9) -0.0052(11) -0.0025(10)
N6 0.0244(15) 0.0181(12) 0.0269(15) -0.0007(10) -0.0043(12) -0.0021(11)
N5 0.0217(14) 0.0171(12) 0.0234(14) -0.0010(10) -0.0010(11) -0.0029(10)
N4 0.0218(14) 0.0160(12) 0.0180(12) 0.0011(9) -0.0020(11) -0.0018(10)
N3 0.0208(14) 0.0204(12) 0.0186(13) 0.0022(10) -0.0011(11) 0.0028(10)
N1 0.0227(15) 0.0237(12) 0.0229(13) 0.0041(10) -0.0013(12) 0.0045(12)
N2 0.0251(14) 0.0190(11) 0.0182(14) 0.0015(9) -0.0020(11) 0.0064(10)
N9 0.0255(17) 0.0241(14) 0.0297(15) -0.0037(10) 0.0039(13) -0.0063(11)
N10 0.064(3) 0.0260(16) 0.0357(19) -0.0064(13) -0.0017(17) 0.0120(16)
N11 0.0266(15) 0.0484(18) 0.0233(16) 0.0003(13) 0.0018(12) -0.0067(13)
C1 0.036(2) 0.0347(18) 0.030(2) 0.0087(15) 0.0035(17) 0.0038(16)
C2 0.026(2) 0.0190(14) 0.0248(17) 0.0003(12) -0.0046(13) 0.0018(12)
C3 0.041(3) 0.0207(16) 0.044(2) -0.0055(14) -0.0068(18) -0.0004(15)
C4 0.026(2) 0.044(2) 0.049(3) -0.0021(18) -0.0021(19) 0.0056(17)
C5 0.051(3) 0.040(2) 0.036(2) 0.0065(17) -0.020(2) -0.006(2)
C6 0.028(2) 0.0211(15) 0.0287(18) 0.0022(13) -0.0100(15) -0.0009(13)
C7 0.0227(18) 0.0174(13) 0.0205(15) -0.0017(11) -0.0022(12) -0.0025(12)
C8 0.0202(16) 0.0169(14) 0.0230(16) -0.0003(11) -0.0011(13) -0.0027(12)
C9 0.0285(19) 0.0171(15) 0.0333(19) -0.0004(12) -0.0029(15) 0.0022(13)
C10 0.0283(19) 0.0223(15) 0.0319(19) 0.0015(13) -0.0075(15) 0.0023(13)
C11 0.0312(18) 0.0204(13) 0.0173(14) -0.0017(10) 0.0006(15) -0.0063(15)
C12 0.0265(17) 0.0147(13) 0.0185(15) 0.0023(11) -0.0036(13) -0.0022(12)
C13 0.0321(19) 0.0203(15) 0.0181(15) -0.0019(11) -0.0003(13) -0.0009(12)
C14 0.0281(18) 0.0223(14) 0.0220(15) -0.0004(11) 0.0003(15) 0.0034(14)
C15 0.0173(15) 0.0188(15) 0.0184(14) 0.0012(10) -0.0026(12) -0.0013(11)
C16 0.0205(17) 0.0189(14) 0.0199(15) 0.0045(11) -0.0013(12) 0.0008(12)
C17 0.040(2) 0.0238(17) 0.050(2) 0.0038(15) 0.0060(19) 0.0017(16)
C18 0.0277(17) 0.0238(14) 0.0297(17) 0.0004(12) 0.0013(17) 0.0079(13)
C19 0.0290(19) 0.0377(19) 0.046(2) 0.0019(17) 0.0047(19) 0.0110(15)
C20 0.052(3) 0.043(2) 0.039(2) -0.0125(18) -0.007(2) 0.015(2)
C21 0.0309(19) 0.0223(15) 0.0252(17) -0.0006(13) 0.0041(14) 0.0081(14)
C22 0.046(3) 0.0344(19) 0.042(2) 0.0128(17) 0.0210(19) 0.0087(17)
O14 0.242(9) 0.126(5) 0.170(6) 0.041(5) 0.080(7) 0.037(5)
C23 0.099(7) 0.097(5) 0.084(5) -0.002(4) 0.004(4) 0.018(4)

loop_
_atom_type_symbol
_atom_type_description
_atom_type_scat_dispersion_real
_atom_type_scat_dispersion_imag
_atom_type_scat_source
C C 0.0033 0.0016 'International Tables Vol C Tables 4.2.6.8 and 6.1.1.4'
H H 0.0000 0.0000 'International Tables Vol C Tables 4.2.6.8 and 6.1.1.4'
Gd Gd -0.1653 3.9035 'International Tables Vol C Tables 4.2.6.8 and 6.1.1.4'
N N 0.0061 0.0033 'International Tables Vol C Tables 4.2.6.8 and 6.1.1.4'
O O 0.0106 0.0060 'International Tables Vol C Tables 4.2.6.8 and 6.1.1.4'

loop_
_geom_angle_atom_site_label_1
_geom_angle_atom_site_label_2
_geom_angle_atom_site_label_3
_geom_angle
_geom_angle_site_symmetry_1
_geom_angle_site_symmetry_3
_geom_angle_publ_flag
O5 Gd1 N6 115.57(9) . 3_655 ?
O7 Gd1 O5 49.88(8) . . ?
O7 Gd1 O10 126.35(9) . . ?
O7 Gd1 O13 155.32(9) . . ?
O7 Gd1 O11 131.88(9) . . ?
O7 Gd1 N6 71.67(9) . 3_655 ?
O7 Gd1 N3 115.20(9) . . ?
O8 Gd1 O5 70.06(9) . . ?
O8 Gd1 O7 78.15(9) . . ?
O8 Gd1 O10 52.09(10) . . ?
O8 Gd1 O13 124.94(10) . . ?
O8 Gd1 O11 116.86(10) . . ?
O8 Gd1 N6 74.21(9) . 3_655 ?
O8 Gd1 N3 76.70(8) . . ?
O10 Gd1 O5 115.66(9) . . ?
O10 Gd1 O13 78.31(10) . . ?
O10 Gd1 O11 69.68(10) . . ?
O10 Gd1 N6 76.13(9) . 3_655 ?
O10 Gd1 N3 75.34(8) . . ?
O13 Gd1 O5 124.71(8) . . ?
O13 Gd1 O11 50.07(9) . . ?
O13 Gd1 N6 119.71(9) . 3_655 ?
O13 Gd1 N3 68.03(9) . . ?
O11 Gd1 O5 172.70(10) . . ?
O11 Gd1 N6 69.93(9) . 3_655 ?
O11 Gd1 N3 112.78(9) . . ?
O2 Gd1 O5 70.33(9) . . ?
O2 Gd1 O7 88.24(9) . . ?
O2 Gd1 O8 137.35(9) . . ?
O2 Gd1 O10 140.89(9) . . ?
O2 Gd1 O13 68.89(9) . . ?
O2 Gd1 O11 102.37(9) . . ?
O2 Gd1 O4 70.73(8) . 3_655 ?
O2 Gd1 N6 138.94(8) . 3_655 ?
O2 Gd1 N3 73.05(8) . . ?
O4 Gd1 O5 105.18(8) 3_655 . ?
O4 Gd1 O7 67.89(9) 3_655 . ?
O4 Gd1 O8 135.58(9) 3_655 . ?
O4 Gd1 O10 134.52(9) 3_655 . ?
O4 Gd1 O13 94.85(9) 3_655 . ?
O4 Gd1 O11 71.80(9) 3_655 . ?
O4 Gd1 N6 68.59(8) 3_655 3_655 ?
O4 Gd1 N3 143.55(8) 3_655 . ?
N3 Gd1 O5 65.47(9) . . ?
N3 Gd1 N6 147.85(8) . 3_655 ?
N9 O5 Gd1 93.3(2) . . ?
N9 O7 Gd1 99.60(19) . . ?
N10 O8 Gd1 95.1(2) . . ?
N10 O10 Gd1 94.7(2) . . ?
N11 O13 Gd1 98.18(19) . . ?
N11 O11 Gd1 95.7(2) . . ?
N2 O2 Gd1 131.03(18) . . ?
N7 O4 Gd1 124.61(19) . 3_645 ?
O3 N8 C6 121.4(3) . . ?
O3 N8 C7 125.9(3) . . ?
C7 N8 C6 111.9(3) . . ?
O4 N7 C2 121.2(2) . . ?
O4 N7 C7 126.1(3) . . ?
C7 N7 C2 112.6(3) . . ?
C8 N6 Gd1 127.7(2) . 3_645 ?
C8 N6 C10 105.4(3) . . ?
C10 N6 Gd1 126.7(2) . 3_645 ?
C8 N5 C11 130.4(3) . . ?
C9 N5 C8 105.6(3) . . ?
C9 N5 C11 123.9(3) . . ?
C13 N4 C12 121.7(3) . . ?
C13 N4 C15 106.5(2) . . ?
C15 N4 C12 130.3(3) . . ?
C14 N3 Gd1 126.5(2) . . ?
C15 N3 Gd1 126.1(2) . . ?
C15 N3 C14 105.1(3) . . ?
O1 N1 C16 125.6(3) . . ?
O1 N1 C18 123.5(3) . . ?
C16 N1 C18 110.7(3) . . ?
O2 N2 C16 126.6(3) . . ?
O2 N2 C21 120.4(3) . . ?
C16 N2 C21 112.6(3) . . ?
O5 N9 O7 116.5(3) . . ?
O6 N9 O5 122.8(3) . . ?
O6 N9 O7 120.7(3) . . ?
O10 N10 O8 118.1(3) . . ?
O9 N10 O8 120.9(4) . . ?
O9 N10 O10 121.1(4) . . ?
O13 N11 O11 115.7(3) . . ?
O12 N11 O13 122.6(3) . . ?
O12 N11 O11 121.7(3) . . ?
H1A C1 H1B 109.5 . . ?
H1A C1 H1C 109.5 . . ?
H1B C1 H1C 109.5 . . ?
C2 C1 H1A 109.5 . . ?
C2 C1 H1B 109.5 . . ?
C2 C1 H1C 109.5 . . ?
N7 C2 C1 105.6(3) . . ?
N7 C2 C3 109.2(3) . . ?
N7 C2 C6 100.8(2) . . ?
C1 C2 C6 114.7(3) . . ?
C3 C2 C1 110.6(3) . . ?
C3 C2 C6 115.0(3) . . ?
C2 C3 H3A 109.5 . . ?
C2 C3 H3B 109.5 . . ?
C2 C3 H3C 109.5 . . ?
H3A C3 H3B 109.5 . . ?
H3A C3 H3C 109.5 . . ?
H3B C3 H3C 109.5 . . ?
H4A C4 H4B 109.5 . . ?
H4A C4 H4C 109.5 . . ?
H4B C4 H4C 109.5 . . ?
C6 C4 H4A 109.5 . . ?
C6 C4 H4B 109.5 . . ?
C6 C4 H4C 109.5 . . ?
H5A C5 H5B 109.5 . . ?
H5A C5 H5C 109.5 . . ?
H5B C5 H5C 109.5 . . ?
C6 C5 H5A 109.5 . . ?
C6 C5 H5B 109.5 . . ?
C6 C5 H5C 109.5 . . ?
N8 C6 C2 101.5(3) . . ?
N8 C6 C4 105.1(3) . . ?
N8 C6 C5 109.8(3) . . ?
C4 C6 C2 114.4(3) . . ?
C5 C6 C2 114.9(3) . . ?
C5 C6 C4 110.2(3) . . ?
N8 C7 C8 128.3(3) . . ?
N7 C7 N8 109.1(3) . . ?
N7 C7 C8 122.5(3) . . ?
N6 C8 N5 111.6(3) . . ?
N6 C8 C7 122.6(3) . . ?
N5 C8 C7 125.7(3) . . ?
N5 C9 H9 126.1 . . ?
C10 C9 N5 107.7(3) . . ?
C10 C9 H9 126.1 . . ?
N6 C10 H10 125.1 . . ?
C9 C10 N6 109.7(3) . . ?
C9 C10 H10 125.1 . . ?
N5 C11 H11A 109.0 . . ?
N5 C11 H11B 109.0 . . ?
N5 C11 C12 112.9(3) . . ?
H11A C11 H11B 107.8 . . ?
C12 C11 H11A 109.0 . . ?
C12 C11 H11B 109.0 . . ?
N4 C12 C11 111.9(3) . . ?
N4 C12 H12A 109.2 . . ?
N4 C12 H12B 109.2 . . ?
C11 C12 H12A 109.2 . . ?
C11 C12 H12B 109.2 . . ?
H12A C12 H12B 107.9 . . ?
N4 C13 H13 126.5 . . ?
N4 C13 C14 107.0(3) . . ?
C14 C13 H13 126.5 . . ?
N3 C14 H14 125.0 . . ?
C13 C14 N3 110.1(3) . . ?
C13 C14 H14 125.0 . . ?
N4 C15 C16 124.4(3) . . ?
N3 C15 N4 111.3(3) . . ?
N3 C15 C16 124.3(3) . . ?
N1 C16 C15 125.9(3) . . ?
N2 C16 N1 108.3(3) . . ?
N2 C16 C15 125.7(3) . . ?
H17A C17 H17B 109.5 . . ?
H17A C17 H17C 109.5 . . ?
H17B C17 H17C 109.5 . . ?
C18 C17 H17A 109.5 . . ?
C18 C17 H17B 109.5 . . ?
C18 C17 H17C 109.5 . . ?
N1 C18 C17 105.3(3) . . ?
N1 C18 C19 110.2(3) . . ?
N1 C18 C21 100.3(2) . . ?
C17 C18 C21 112.4(3) . . ?
C19 C18 C17 111.9(3) . . ?
C19 C18 C21 115.6(3) . . ?
C18 C19 H19A 109.5 . . ?
C18 C19 H19B 109.5 . . ?
C18 C19 H19C 109.5 . . ?
H19A C19 H19B 109.5 . . ?
H19A C19 H19C 109.5 . . ?
H19B C19 H19C 109.5 . . ?
H20A C20 H20B 109.5 . . ?
H20A C20 H20C 109.5 . . ?
H20B C20 H20C 109.5 . . ?
C21 C20 H20A 109.5 . . ?
C21 C20 H20B 109.5 . . ?
C21 C20 H20C 109.5 . . ?
N2 C21 C18 100.3(3) . . ?
N2 C21 C20 109.4(3) . . ?
N2 C21 C22 106.5(3) . . ?
C20 C21 C18 115.7(3) . . ?
C20 C21 C22 111.0(3) . . ?
C22 C21 C18 113.0(3) . . ?
C21 C22 H22A 109.5 . . ?
C21 C22 H22B 109.5 . . ?
C21 C22 H22C 109.5 . . ?
H22A C22 H22B 109.5 . . ?
H22A C22 H22C 109.5 . . ?
H22B C22 H22C 109.5 . . ?
C23 O14 H14A 109.5 . . ?
O14 C23 H23A 109.5 . . ?
O14 C23 H23B 109.5 . . ?
O14 C23 H23C 109.5 . . ?
H23A C23 H23B 109.5 . . ?
H23A C23 H23C 109.5 . . ?
H23B C23 H23C 109.5 . . ?

loop_
_geom_bond_atom_site_label_1
_geom_bond_atom_site_label_2
_geom_bond_distance
_geom_bond_site_symmetry_2
_geom_bond_publ_flag
Gd1 O5 2.603(3) . ?
Gd1 O7 2.470(3) . ?
Gd1 O8 2.463(3) . ?
Gd1 O10 2.480(3) . ?
Gd1 O13 2.498(3) . ?
Gd1 O11 2.539(3) . ?
Gd1 O2 2.399(2) . ?
Gd1 O4 2.416(2) 3_655 ?
Gd1 N6 2.604(3) 3_655 ?
Gd1 N3 2.601(3) . ?
O5 N9 1.256(4) . ?
O6 N9 1.223(4) . ?
O7 N9 1.264(4) . ?
O8 N10 1.272(5) . ?
O10 N10 1.260(5) . ?
O9 N10 1.227(4) . ?
O13 N11 1.251(4) . ?
O12 N11 1.223(4) . ?
O11 N11 1.268(4) . ?
O2 N2 1.285(3) . ?
O1 N1 1.266(4) . ?
O3 N8 1.278(4) . ?
O4 N7 1.291(3) . ?
N8 C6 1.508(4) . ?
N8 C7 1.346(4) . ?
N7 C2 1.500(4) . ?
N7 C7 1.340(4) . ?
N6 C8 1.327(4) . ?
N6 C10 1.375(4) . ?
N5 C8 1.370(4) . ?
N5 C9 1.370(4) . ?
N5 C11 1.467(4) . ?
N4 C12 1.483(4) . ?
N4 C13 1.356(4) . ?
N4 C15 1.365(4) . ?
N3 C14 1.369(4) . ?
N3 C15 1.331(4) . ?
N1 C16 1.364(4) . ?
N1 C18 1.500(4) . ?
N2 C16 1.338(4) . ?
N2 C21 1.506(4) . ?
C1 H1A 0.9800 . ?
C1 H1B 0.9800 . ?
C1 H1C 0.9800 . ?
C1 C2 1.525(5) . ?
C2 C3 1.521(4) . ?
C2 C6 1.551(5) . ?
C3 H3A 0.9800 . ?
C3 H3B 0.9800 . ?
C3 H3C 0.9800 . ?
C4 H4A 0.9800 . ?
C4 H4B 0.9800 . ?
C4 H4C 0.9800 . ?
C4 C6 1.528(6) . ?
C5 H5A 0.9800 . ?
C5 H5B 0.9800 . ?
C5 H5C 0.9800 . ?
C5 C6 1.508(5) . ?
C7 C8 1.455(4) . ?
C9 H9 0.9500 . ?
C9 C10 1.351(5) . ?
C10 H10 0.9500 . ?
C11 H11A 0.9900 . ?
C11 H11B 0.9900 . ?
C11 C12 1.513(5) . ?
C12 H12A 0.9900 . ?
C12 H12B 0.9900 . ?
C13 H13 0.9500 . ?
C13 C14 1.359(4) . ?
C14 H14 0.9500 . ?
C15 C16 1.446(4) . ?
C17 H17A 0.9800 . ?
C17 H17B 0.9800 . ?
C17 H17C 0.9800 . ?
C17 C18 1.534(5) . ?
C18 C19 1.504(5) . ?
C18 C21 1.560(5) . ?
C19 H19A 0.9800 . ?
C19 H19B 0.9800 . ?
C19 H19C 0.9800 . ?
C20 H20A 0.9800 . ?
C20 H20B 0.9800 . ?
C20 H20C 0.9800 . ?
C20 C21 1.515(5) . ?
C21 C22 1.532(5) . ?
C22 H22A 0.9800 . ?
C22 H22B 0.9800 . ?
C22 H22C 0.9800 . ?
O14 H14A 0.8400 . ?
O14 C23 1.386(9) . ?
C23 H23A 0.9800 . ?
C23 H23B 0.9800 . ?
C23 H23C 0.9800 . ?

loop_
_geom_torsion_atom_site_label_1
_geom_torsion_atom_site_label_2
_geom_torsion_atom_site_label_3
_geom_torsion_atom_site_label_4
_geom_torsion
_geom_torsion_site_symmetry_1
_geom_torsion_site_symmetry_2
_geom_torsion_site_symmetry_3
_geom_torsion_site_symmetry_4
_geom_torsion_publ_flag
Gd1 O5 N9 O6 -171.0(3) . . . . ?
Gd1 O5 N9 O7 8.0(3) . . . . ?
Gd1 O7 N9 O5 -8.6(3) . . . . ?
Gd1 O7 N9 O6 170.5(3) . . . . ?
Gd1 O8 N10 O10 1.5(3) . . . . ?
Gd1 O8 N10 O9 -178.8(4) . . . . ?
Gd1 O10 N10 O8 -1.5(3) . . . . ?
Gd1 O10 N10 O9 178.8(4) . . . . ?
Gd1 O13 N11 O12 173.5(3) . . . . ?
Gd1 O13 N11 O11 -6.3(3) . . . . ?
Gd1 O11 N11 O13 6.1(3) . . . . ?
Gd1 O11 N11 O12 -173.6(3) . . . . ?
Gd1 O2 N2 C16 34.9(5) . . . . ?
Gd1 O2 N2 C21 -137.4(3) . . . . ?
Gd1 O4 N7 C2 -131.8(2) 3_645 . . . ?
Gd1 O4 N7 C7 52.4(4) 3_645 . . . ?
Gd1 N6 C8 N5 -174.2(2) 3_645 . . . ?
Gd1 N6 C8 C7 3.4(5) 3_645 . . . ?
Gd1 N6 C10 C9 174.1(2) 3_645 . . . ?
Gd1 N3 C14 C13 163.5(2) . . . . ?
Gd1 N3 C15 N4 -163.2(2) . . . . ?
Gd1 N3 C15 C16 19.2(4) . . . . ?
O2 N2 C16 N1 -173.9(3) . . . . ?
O2 N2 C16 C15 5.1(5) . . . . ?
O2 N2 C21 C18 -169.1(3) . . . . ?
O2 N2 C21 C20 -47.0(4) . . . . ?
O2 N2 C21 C22 73.1(4) . . . . ?
O1 N1 C16 N2 167.6(3) . . . . ?
O1 N1 C16 C15 -11.4(5) . . . . ?
O1 N1 C18 C17 85.6(4) . . . . ?
O1 N1 C18 C19 -35.3(4) . . . . ?
O1 N1 C18 C21 -157.6(3) . . . . ?
O3 N8 C6 C2 174.9(3) . . . . ?
O3 N8 C6 C4 -65.6(4) . . . . ?
O3 N8 C6 C5 52.9(5) . . . . ?
O3 N8 C7 N7 173.5(3) . . . . ?
O3 N8 C7 C8 -3.8(6) . . . . ?
O4 N7 C2 C1 -75.2(4) . . . . ?
O4 N7 C2 C3 43.7(4) . . . . ?
O4 N7 C2 C6 165.1(3) . . . . ?
O4 N7 C7 N8 -174.1(3) . . . . ?
O4 N7 C7 C8 3.4(5) . . . . ?
N8 C7 C8 N6 145.8(4) . . . . ?
N8 C7 C8 N5 -37.0(5) . . . . ?
N7 C2 C6 N8 18.6(3) . . . . ?
N7 C2 C6 C4 -94.1(3) . . . . ?
N7 C2 C6 C5 137.0(3) . . . . ?
N7 C7 C8 N6 -31.2(5) . . . . ?
N7 C7 C8 N5 146.0(3) . . . . ?
N5 C9 C10 N6 0.2(4) . . . . ?
N5 C11 C12 N4 72.4(3) . . . . ?
N4 C13 C14 N3 -0.5(4) . . . . ?
N4 C15 C16 N1 -31.4(5) . . . . ?
N4 C15 C16 N2 149.8(3) . . . . ?
N3 C15 C16 N1 145.9(3) . . . . ?
N3 C15 C16 N2 -32.9(5) . . . . ?
N1 C18 C21 N2 -24.9(3) . . . . ?
N1 C18 C21 C20 -142.4(3) . . . . ?
N1 C18 C21 C22 88.1(3) . . . . ?
C1 C2 C6 N8 -94.3(3) . . . . ?
C1 C2 C6 C4 153.0(3) . . . . ?
C1 C2 C6 C5 24.1(4) . . . . ?
C2 N7 C7 N8 9.8(4) . . . . ?
C2 N7 C7 C8 -172.7(3) . . . . ?
C3 C2 C6 N8 135.8(3) . . . . ?
C3 C2 C6 C4 23.2(4) . . . . ?
C3 C2 C6 C5 -105.7(4) . . . . ?
C6 N8 C7 N7 4.2(4) . . . . ?
C6 N8 C7 C8 -173.2(3) . . . . ?
C7 N8 C6 C2 -15.2(4) . . . . ?
C7 N8 C6 C4 104.3(3) . . . . ?
C7 N8 C6 C5 -137.2(3) . . . . ?
C7 N7 C2 C1 101.1(3) . . . . ?
C7 N7 C2 C3 -140.0(3) . . . . ?
C7 N7 C2 C6 -18.6(4) . . . . ?
C8 N6 C10 C9 -0.1(4) . . . . ?
C8 N5 C9 C10 -0.2(4) . . . . ?
C8 N5 C11 C12 107.5(4) . . . . ?
C9 N5 C8 N6 0.1(4) . . . . ?
C9 N5 C8 C7 -177.3(3) . . . . ?
C9 N5 C11 C12 -77.5(4) . . . . ?
C10 N6 C8 N5 0.0(4) . . . . ?
C10 N6 C8 C7 177.5(3) . . . . ?
C11 N5 C8 N6 175.8(3) . . . . ?
C11 N5 C8 C7 -1.6(6) . . . . ?
C11 N5 C9 C10 -176.3(3) . . . . ?
C12 N4 C13 C14 -167.0(3) . . . . ?
C12 N4 C15 N3 165.7(3) . . . . ?
C12 N4 C15 C16 -16.7(5) . . . . ?
C13 N4 C12 C11 64.3(4) . . . . ?
C13 N4 C15 N3 -0.4(4) . . . . ?
C13 N4 C15 C16 177.3(3) . . . . ?
C14 N3 C15 N4 0.0(4) . . . . ?
C14 N3 C15 C16 -177.6(3) . . . . ?
C15 N4 C12 C11 -99.9(4) . . . . ?
C15 N4 C13 C14 0.5(4) . . . . ?
C15 N3 C14 C13 0.3(4) . . . . ?
C16 N1 C18 C17 -89.5(3) . . . . ?
C16 N1 C18 C19 149.6(3) . . . . ?
C16 N1 C18 C21 27.3(4) . . . . ?
C16 N2 C21 C18 17.7(4) . . . . ?
C16 N2 C21 C20 139.7(3) . . . . ?
C16 N2 C21 C22 -100.2(3) . . . . ?
C17 C18 C21 N2 86.5(3) . . . . ?
C17 C18 C21 C20 -31.0(4) . . . . ?
C17 C18 C21 C22 -160.5(3) . . . . ?
C18 N1 C16 N2 -17.5(4) . . . . ?
C18 N1 C16 C15 163.5(3) . . . . ?
C19 C18 C21 N2 -143.3(3) . . . . ?
C19 C18 C21 C20 99.2(4) . . . . ?
C19 C18 C21 C22 -30.3(4) . . . . ?
C21 N2 C16 N1 -1.1(4) . . . . ?
C21 N2 C16 C15 177.8(3) . . . . ?
